data_1551744
loop_
_publ_author_name
'KIKUCHI, Tohru'

_publ_section_title
;
 Synthesis and Crystal Structure of Trisiloxane-containing Alicyclic
 Tetracarboxylic Dianhydride
;
_journal_name_full 'X-ray Structure Analysis Online'
_journal_page_first 57
_journal_paper_doi 10.2116/xraystruct.27.57
_journal_volume 27
_journal_year 2011
_chemical_formula_moiety 'C24 H36 O8 Si3 '
_chemical_formula_sum 'C24 H36 O8 Si3'
_chemical_formula_weight 536.80
_chemical_melting_point 393.5(10)
_space_group_IT_number 2
_space_group_name_Hall '-P 1'
_space_group_name_H-M_alt 'P -1'
_symmetry_cell_setting triclinic
_symmetry_Int_Tables_number 2
_symmetry_space_group_name_Hall '-P 1'
_symmetry_space_group_name_H-M 'P -1'
_cell_angle_alpha 101.72(3)
_cell_angle_beta 105.19(3)
_cell_angle_gamma 64.82(2)
_cell_formula_units_Z 2
_cell_length_a 14.033(4)
_cell_length_b 15.602(5)
_cell_length_c 7.603(4)
_cell_measurement_reflns_used 25
_cell_measurement_temperature 299.1
_cell_measurement_theta_max 29.0
_cell_measurement_theta_min 25.1
_cell_volume 1445.8(10)
_computing_cell_refinement WinAFC
_computing_data_collection WinAFC
_computing_data_reduction CrystalStructure
_computing_publication_material 'CrystalStructure Ver. 3.5.1'
_computing_structure_refinement CRYSTALS
_computing_structure_solution SIR92
_diffrn_ambient_temperature 299.1
_diffrn_measured_fraction_theta_full 0.9945
_diffrn_measured_fraction_theta_max 0.9945
_diffrn_measurement_device_type 'Rigaku AFC7R'
_diffrn_measurement_method \w-2\q
_diffrn_radiation_type 'Cu K\a'
_diffrn_radiation_wavelength 1.5418
_diffrn_reflns_av_R_equivalents 0.016
_diffrn_reflns_limit_h_max 16
_diffrn_reflns_limit_h_min -16
_diffrn_reflns_limit_k_max 18
_diffrn_reflns_limit_k_min -18
_diffrn_reflns_limit_l_max 0
_diffrn_reflns_limit_l_min -9
_diffrn_reflns_number 11348
_diffrn_reflns_theta_full 68.11
_diffrn_reflns_theta_max 68.11
_diffrn_standards_decay_% -6.59
_diffrn_standards_interval_count 150
_diffrn_standards_number 3
_exptl_absorpt_coefficient_mu 1.873
_exptl_absorpt_correction_T_max 0.688
_exptl_absorpt_correction_T_min 0.580
_exptl_absorpt_correction_type psi-scans
_exptl_absorpt_process_details '(North, Phillips & Mathews, 1968)'
_exptl_crystal_colour White
_exptl_crystal_density_diffrn 1.233
_exptl_crystal_density_method 'not measured'
_exptl_crystal_description prismatic
_exptl_crystal_F_000 572.00
_exptl_crystal_size_max 0.60
_exptl_crystal_size_mid 0.34
_exptl_crystal_size_min 0.20
_refine_diff_density_max 0.23
_refine_diff_density_min -0.21
_refine_ls_extinction_coef 10.7(9)
_refine_ls_extinction_method 'Larson (1970) Crystallographic Computing eq. 22'
_refine_ls_goodness_of_fit_ref 3.849
_refine_ls_hydrogen_treatment refall
_refine_ls_number_parameters 353
_refine_ls_number_reflns 3460
_refine_ls_R_factor_gt 0.0530
_refine_ls_shift/su_max 0.0000
_refine_ls_structure_factor_coef F
_refine_ls_weighting_details 'w = 1/\s^2^(Fo)'
_refine_ls_weighting_scheme sigma
_refine_ls_wR_factor_ref 0.0300
_reflns_number_gt 3460
_reflns_number_total 5241
_reflns_threshold_expression F^2^>2.0\s(F^2^)
_cod_data_source_file 27_57_1.cif
_cod_data_source_block '_endo-NB-TrisSXDA_(111275)'
_cod_depositor_comments
;
The following automatic conversions were performed:

'_chemical_melting_point' value '392.5 - 394.5' was changed to
'393.5(10)' - the average value was taken and precision was
estimated.

Automatic conversion script
Id: cif_fix_values 6524 2018-11-02 12:15:13Z antanas 
;
_cod_original_cell_volume 1445.7(9)
_cod_original_sg_symbol_H-M 'P -1       '
_cod_original_formula_sum 'C24 H36 O8 Si3 '
_cod_database_code 1551744

loop_
_symmetry_equiv_pos_as_xyz
x,y,z
-x,-y,-z

loop_
_atom_site_label
_atom_site_type_symbol
_atom_site_fract_x
_atom_site_fract_y
_atom_site_fract_z
_atom_site_U_iso_or_equiv
_atom_site_adp_type
_atom_site_occupancy
_atom_site_symmetry_multiplicity
_atom_site_calc_flag
Si(1) Si 0.63985(9) 0.60332(9) 0.2922(2) 0.0708(4) Uani 1.00 1 d
Si(2) Si 0.2683(1) 0.91777(9) 0.2830(2) 0.0778(4) Uani 1.00 1 d
Si(3) Si 0.4670(1) 0.7828(1) 0.1009(2) 0.0815(5) Uani 1.00 1 d
O(1) O 0.5558(2) 0.7064(2) 0.2310(4) 0.088(1) Uani 1.00 1 d
O(2) O 0.9165(3) 0.4809(2) 0.8300(5) 0.112(1) Uani 1.00 1 d
O(3) O 1.0040(2) 0.5470(2) 0.7322(4) 0.088(1) Uani 1.00 1 d
O(4) O 1.0589(2) 0.6457(3) 0.6517(5) 0.111(1) Uani 1.00 1 d
O(5) O 0.3645(2) 0.8328(2) 0.1918(5) 0.113(1) Uani 1.00 1 d
O(6) O 0.0756(4) 0.9009(3) 0.7073(5) 0.148(2) Uani 1.00 1 d
O(7) O -0.0367(3) 0.8704(2) 0.4571(5) 0.101(1) Uani 1.00 1 d
O(8) O -0.1141(3) 0.8090(3) 0.1968(5) 0.116(2) Uani 1.00 1 d
C(1) C 0.5689(4) 0.5524(3) 0.3887(7) 0.133(3) Uani 1.00 1 d
C(2) C 0.6910(3) 0.5246(3) 0.0935(6) 0.133(2) Uani 1.00 1 d
C(3) C 0.7539(3) 0.6177(2) 0.4687(5) 0.056(1) Uani 1.00 1 d
C(4) C 0.8022(3) 0.6797(3) 0.4104(5) 0.070(1) Uani 1.00 1 d
C(5) C 0.8042(3) 0.7542(3) 0.5780(6) 0.075(2) Uani 1.00 1 d
C(6) C 0.6995(3) 0.7722(3) 0.6350(6) 0.084(2) Uani 1.00 1 d
C(7) C 0.7310(3) 0.6678(3) 0.6613(6) 0.070(1) Uani 1.00 1 d
C(8) C 0.8344(3) 0.6516(3) 0.8034(6) 0.071(2) Uani 1.00 1 d
C(9) C 0.8858(3) 0.7075(3) 0.7438(6) 0.073(1) Uani 1.00 1 d
C(10) C 0.9915(4) 0.6356(4) 0.7020(7) 0.078(2) Uani 1.00 1 d
C(11) C 0.9168(4) 0.5517(3) 0.7943(6) 0.082(2) Uani 1.00 1 d
C(12) C 0.4299(4) 0.7229(4) -0.1234(7) 0.202(3) Uani 1.00 1 d
C(13) C 0.5170(4) 0.8709(3) 0.0814(8) 0.175(3) Uani 1.00 1 d
C(14) C 0.3292(4) 0.9630(3) 0.5109(6) 0.126(2) Uani 1.00 1 d
C(15) C 0.1945(3) 1.0120(3) 0.1289(6) 0.089(2) Uani 1.00 1 d
C(16) C 0.1748(3) 0.8669(3) 0.3127(5) 0.064(1) Uani 1.00 1 d
C(17) C 0.1130(3) 0.8305(3) 0.1308(6) 0.081(2) Uani 1.00 1 d
C(18) C 0.1329(4) 0.7301(3) 0.1631(7) 0.088(2) Uani 1.00 1 d
C(19) C 0.2489(4) 0.6975(3) 0.2668(7) 0.108(2) Uani 1.00 1 d
C(20) C 0.2287(4) 0.7789(3) 0.4206(6) 0.081(2) Uani 1.00 1 d
C(21) C 0.1450(4) 0.7633(3) 0.4916(7) 0.091(2) Uani 1.00 1 d
C(22) C 0.0782(4) 0.7319(3) 0.3161(7) 0.083(2) Uani 1.00 1 d
C(23) C -0.0343(5) 0.8025(4) 0.3042(8) 0.088(2) Uani 1.00 1 d
C(24) C 0.0641(5) 0.8504(5) 0.5696(7) 0.102(2) Uani 1.00 1 d
H(1) H 0.5086(4) 0.5476(3) 0.3011(7) 0.176(3) Uiso 1.00 1 c
H(2) H 0.5452(4) 0.5950(3) 0.4917(7) 0.176(3) Uiso 1.00 1 c
H(3) H 0.6156(4) 0.4913(3) 0.4269(7) 0.176(3) Uiso 1.00 1 c
H(4) H 0.6325(3) 0.5177(3) 0.0036(6) 0.137(3) Uiso 1.00 1 c
H(5) H 0.7407(3) 0.4639(3) 0.1297(6) 0.137(3) Uiso 1.00 1 c
H(6) H 0.7257(3) 0.5519(3) 0.0436(6) 0.138(3) Uiso 1.00 1 c
H(7) H 0.8091(3) 0.5564(2) 0.4880(5) 0.065(2) Uiso 1.00 1 c
H(8) H 0.7581(3) 0.7086(3) 0.3028(5) 0.081(2) Uiso 1.00 1 c
H(9) H 0.8733(3) 0.6432(3) 0.3906(5) 0.081(2) Uiso 1.00 1 c
H(10) H 0.8095(3) 0.8094(3) 0.5548(6) 0.089(2) Uiso 1.00 1 c
H(11) H 0.6889(3) 0.8144(3) 0.7440(6) 0.093(2) Uiso 1.00 1 c
H(12) H 0.6383(3) 0.7953(3) 0.5403(6) 0.093(2) Uiso 1.00 1 c
H(13) H 0.6779(3) 0.6558(3) 0.6964(6) 0.084(2) Uiso 1.00 1 c
H(14) H 0.8207(3) 0.6739(3) 0.9239(6) 0.085(2) Uiso 1.00 1 c
H(15) H 0.8940(3) 0.7557(3) 0.8378(6) 0.084(2) Uiso 1.00 1 c
H(16) H 0.3730(4) 0.7677(4) -0.1989(7) 0.213(4) Uiso 1.00 1 c
H(17) H 0.4905(4) 0.6930(4) -0.1803(7) 0.213(4) Uiso 1.00 1 c
H(18) H 0.4073(4) 0.6762(4) -0.1066(7) 0.213(4) Uiso 1.00 1 c
H(19) H 0.5358(4) 0.9013(3) 0.1988(8) 0.235(4) Uiso 1.00 1 c
H(20) H 0.5785(4) 0.8396(3) 0.0267(8) 0.235(4) Uiso 1.00 1 c
H(21) H 0.4625(4) 0.9172(3) 0.0062(8) 0.235(4) Uiso 1.00 1 c
H(22) H 0.3675(4) 0.9118(3) 0.5849(6) 0.148(3) Uiso 1.00 1 c
H(23) H 0.3776(4) 0.9868(3) 0.4926(6) 0.148(3) Uiso 1.00 1 c
H(24) H 0.2758(4) 1.0124(3) 0.5702(6) 0.148(3) Uiso 1.00 1 c
H(25) H 0.2435(3) 1.0354(3) 0.1118(6) 0.107(2) Uiso 1.00 1 c
H(26) H 0.1653(3) 0.9861(3) 0.0142(6) 0.107(2) Uiso 1.00 1 c
H(27) H 0.1381(3) 1.0627(3) 0.1795(6) 0.107(2) Uiso 1.00 1 c
H(28) H 0.1247(3) 0.9135(3) 0.3819(5) 0.073(2) Uiso 1.00 1 c
H(29) H 0.0379(3) 0.8679(3) 0.1140(6) 0.098(2) Uiso 1.00 1 c
H(30) H 0.1391(3) 0.8325(3) 0.0291(6) 0.098(2) Uiso 1.00 1 c
H(31) H 0.1195(4) 0.6914(3) 0.0537(7) 0.102(2) Uiso 1.00 1 c
H(32) H 0.2965(4) 0.6965(3) 0.1968(7) 0.127(2) Uiso 1.00 1 c
H(33) H 0.2734(4) 0.6366(3) 0.3076(7) 0.127(2) Uiso 1.00 1 c
H(34) H 0.2910(4) 0.7788(3) 0.5083(6) 0.094(2) Uiso 1.00 1 c
H(35) H 0.1790(4) 0.7149(3) 0.5723(7) 0.110(2) Uiso 1.00 1 c
H(36) H 0.0823(4) 0.6698(3) 0.3185(7) 0.104(2) Uiso 1.00 1 c

loop_
_atom_site_aniso_label
_atom_site_aniso_U_11
_atom_site_aniso_U_22
_atom_site_aniso_U_33
_atom_site_aniso_U_12
_atom_site_aniso_U_13
_atom_site_aniso_U_23
Si(1) 0.0545(7) 0.0694(8) 0.0759(9) -0.0199(6) 0.0046(7) 0.0019(7)
Si(2) 0.0626(7) 0.0598(8) 0.101(1) -0.0188(6) 0.0032(8) 0.0170(7)
Si(3) 0.0677(8) 0.090(1) 0.082(1) -0.0247(7) 0.0062(8) 0.0242(8)
O(1) 0.064(2) 0.073(2) 0.090(2) -0.005(2) -0.009(2) 0.013(2)
O(2) 0.142(3) 0.088(3) 0.108(3) -0.061(2) -0.011(2) 0.027(2)
O(3) 0.076(2) 0.077(2) 0.094(3) -0.019(2) 0.004(2) 0.011(2)
O(4) 0.072(2) 0.141(3) 0.126(3) -0.043(2) 0.019(2) 0.023(2)
O(5) 0.074(2) 0.069(2) 0.196(4) -0.011(2) 0.054(2) 0.015(2)
O(6) 0.228(5) 0.178(4) 0.074(3) -0.123(4) 0.045(3) -0.027(3)
O(7) 0.109(3) 0.112(3) 0.095(3) -0.048(2) 0.040(2) -0.001(2)
O(8) 0.098(3) 0.164(4) 0.104(3) -0.075(3) 0.007(2) 0.016(3)
C(1) 0.126(5) 0.167(6) 0.146(6) -0.103(4) 0.001(4) 0.033(5)
C(2) 0.093(4) 0.142(5) 0.109(5) -0.029(3) 0.005(3) -0.048(4)
C(3) 0.047(2) 0.053(2) 0.062(3) -0.016(2) 0.011(2) 0.003(2)
C(4) 0.054(2) 0.076(3) 0.073(3) -0.019(2) 0.011(2) 0.012(2)
C(5) 0.077(3) 0.056(3) 0.091(4) -0.024(2) 0.023(3) -0.001(3)
C(6) 0.074(3) 0.068(3) 0.091(4) -0.013(2) 0.025(3) -0.009(3)
C(7) 0.062(3) 0.071(3) 0.078(3) -0.025(2) 0.022(2) -0.001(3)
C(8) 0.082(3) 0.070(3) 0.061(3) -0.032(3) 0.017(3) -0.000(2)
C(9) 0.078(3) 0.061(3) 0.073(3) -0.028(2) 0.012(3) -0.004(2)
C(10) 0.065(3) 0.084(4) 0.077(4) -0.030(3) 0.000(3) 0.007(3)
C(11) 0.100(4) 0.077(4) 0.062(3) -0.044(3) -0.017(3) 0.015(3)
C(12) 0.209(7) 0.244(8) 0.079(5) -0.060(6) -0.036(5) 0.010(5)
C(13) 0.167(6) 0.171(6) 0.250(8) -0.078(5) 0.073(6) 0.085(6)
C(14) 0.131(5) 0.108(4) 0.130(5) -0.067(4) -0.029(4) 0.022(4)
C(15) 0.082(3) 0.072(3) 0.113(4) -0.028(2) 0.012(3) 0.024(3)
C(16) 0.064(3) 0.055(3) 0.064(3) -0.017(2) 0.007(2) 0.012(2)
C(17) 0.075(3) 0.101(4) 0.069(3) -0.036(3) 0.010(3) 0.019(3)
C(18) 0.087(4) 0.083(4) 0.085(4) -0.034(3) 0.016(3) -0.011(3)
C(19) 0.107(4) 0.066(3) 0.145(5) -0.024(3) 0.031(4) 0.010(4)
C(20) 0.081(3) 0.075(3) 0.078(3) -0.031(3) -0.014(3) 0.024(3)
C(21) 0.112(4) 0.084(4) 0.080(4) -0.043(3) 0.005(3) 0.026(3)
C(22) 0.104(4) 0.071(3) 0.086(4) -0.045(3) 0.020(3) 0.007(3)
C(23) 0.110(5) 0.099(4) 0.078(4) -0.057(4) 0.031(4) 0.004(3)
C(24) 0.141(5) 0.128(5) 0.066(4) -0.082(5) 0.026(4) 0.002(4)

loop_
_atom_type_symbol
_atom_type_description
_atom_type_scat_dispersion_real
_atom_type_scat_dispersion_imag
_atom_type_scat_source
C C 0.018 0.009
;
International Tables for Crystallography
(1992, Vol. C, Tables 4.2.6.8 and 6.1.1.4)
;
H H 0.000 0.000
;
International Tables for Crystallography
(1992, Vol. C, Table 6.1.1.4)
;
O O 0.049 0.032
;
International Tables for Crystallography
(1992, Vol. C, Tables 4.2.6.8 and 6.1.1.4)
;
Si Si 0.254 0.330
;
International Tables for Crystallography
(1992, Vol. C, Tables 4.2.6.8 and 6.1.1.4)
;

loop_
_geom_angle_atom_site_label_1
_geom_angle_atom_site_label_2
_geom_angle_atom_site_label_3
_geom_angle
_geom_angle_publ_flag
O(1) Si(1) C(1) 108.2(2) yes
O(1) Si(1) C(2) 110.1(2) yes
O(1) Si(1) C(3) 109.0(2) yes
C(1) Si(1) C(2) 109.9(2) yes
C(1) Si(1) C(3) 110.2(2) yes
C(2) Si(1) C(3) 109.4(2) yes
O(5) Si(2) C(14) 108.3(2) yes
O(5) Si(2) C(15) 109.3(2) yes
O(5) Si(2) C(16) 108.3(2) yes
C(14) Si(2) C(15) 111.8(2) yes
C(14) Si(2) C(16) 109.8(2) yes
C(15) Si(2) C(16) 109.3(2) yes
O(1) Si(3) C(12) 109.8(2) yes
O(1) Si(3) C(13) 109.7(2) yes
O(1) Si(3) O(5) 107.1(2) yes
O(5) Si(3) C(12) 108.2(2) yes
O(5) Si(3) C(13) 110.2(2) yes
C(12) Si(3) C(13) 111.7(3) yes
Si(1) O(1) Si(3) 158.1(2) yes
C(10) O(3) C(11) 111.4(3) yes
Si(2) O(5) Si(3) 158.9(3) yes
C(23) O(7) C(24) 111.9(4) yes
H(1) C(1) H(2) 109.5(6) no
H(1) C(1) H(3) 109.5(7) no
H(1) C(1) Si(1) 110.6(6) no
H(2) C(1) H(3) 109.5(7) no
H(2) C(1) Si(1) 106.5(6) no
H(3) C(1) Si(1) 111.2(5) no
H(4) C(2) H(5) 109.5(6) no
H(4) C(2) H(6) 109.5(6) no
H(4) C(2) Si(1) 109.1(4) no
H(5) C(2) H(6) 109.5(6) no
H(5) C(2) Si(1) 110.0(4) no
H(6) C(2) Si(1) 109.2(4) no
C(4) C(3) C(7) 102.6(3) yes
C(4) C(3) H(7) 108.5(4) no
C(4) C(3) Si(1) 112.8(2) yes
C(7) C(3) H(7) 106.3(4) no
C(7) C(3) Si(1) 117.6(3) yes
H(7) C(3) Si(1) 108.6(4) no
C(5) C(4) H(8) 111.9(4) no
C(5) C(4) H(9) 109.5(4) no
C(5) C(4) C(3) 103.3(4) yes
H(8) C(4) H(9) 109.5(6) no
H(8) C(4) C(3) 110.7(5) no
H(9) C(4) C(3) 111.9(4) no
C(6) C(5) C(9) 99.8(4) yes
C(6) C(5) H(10) 115.0(4) no
C(6) C(5) C(4) 100.4(4) yes
C(9) C(5) H(10) 113.8(5) no
C(9) C(5) C(4) 111.1(3) yes
H(10) C(5) C(4) 115.1(5) no
C(7) C(6) H(11) 113.7(5) no
C(7) C(6) H(12) 113.1(5) no
C(7) C(6) C(5) 95.1(3) yes
H(11) C(6) H(12) 109.5(4) no
H(11) C(6) C(5) 112.8(5) no
H(12) C(6) C(5) 112.2(6) no
C(8) C(7) H(13) 115.2(5) no
C(8) C(7) C(3) 111.6(3) yes
C(8) C(7) C(6) 99.4(4) yes
H(13) C(7) C(3) 113.2(4) no
H(13) C(7) C(6) 114.9(4) no
C(3) C(7) C(6) 100.9(4) yes
C(9) C(8) C(11) 103.2(4) yes
C(9) C(8) H(14) 111.7(5) no
C(9) C(8) C(7) 103.6(4) yes
C(11) C(8) H(14) 111.3(4) no
C(11) C(8) C(7) 114.6(4) yes
H(14) C(8) C(7) 111.8(5) no
C(10) C(9) H(15) 112.2(5) no
C(10) C(9) C(5) 114.6(4) yes
C(10) C(9) C(8) 105.9(4) yes
H(15) C(9) C(5) 109.2(4) no
H(15) C(9) C(8) 110.5(5) no
C(5) C(9) C(8) 104.1(4) yes
O(3) C(10) O(4) 121.0(4) yes
O(3) C(10) C(9) 108.9(5) yes
O(4) C(10) C(9) 130.1(5) yes
O(2) C(11) O(3) 119.5(4) yes
O(2) C(11) C(8) 129.9(6) yes
O(3) C(11) C(8) 110.5(5) yes
H(16) C(12) H(17) 109.5(8) no
H(16) C(12) H(18) 109.5(8) no
H(16) C(12) Si(3) 110.3(5) no
H(17) C(12) H(18) 109.5(7) no
H(17) C(12) Si(3) 109.2(6) no
H(18) C(12) Si(3) 108.9(5) no
H(19) C(13) H(20) 109.5(7) no
H(19) C(13) H(21) 109.5(6) no
H(19) C(13) Si(3) 110.5(7) no
H(20) C(13) H(21) 109.5(8) no
H(20) C(13) Si(3) 109.0(5) no
H(21) C(13) Si(3) 108.9(6) no
H(22) C(14) H(23) 109.5(6) no
H(22) C(14) H(24) 109.5(7) no
H(22) C(14) Si(2) 108.8(5) no
H(23) C(14) H(24) 109.5(6) no
H(23) C(14) Si(2) 108.2(5) no
H(24) C(14) Si(2) 111.3(4) no
H(25) C(15) H(26) 109.5(6) no
H(25) C(15) H(27) 109.5(5) no
H(25) C(15) Si(2) 108.2(3) no
H(26) C(15) H(27) 109.5(5) no
H(26) C(15) Si(2) 109.2(4) no
H(27) C(15) Si(2) 110.9(5) no
C(17) C(16) C(20) 102.3(3) yes
C(17) C(16) H(28) 109.5(4) no
C(17) C(16) Si(2) 115.5(3) yes
C(20) C(16) H(28) 105.1(5) no
C(20) C(16) Si(2) 115.1(3) yes
H(28) C(16) Si(2) 108.7(4) no
C(18) C(17) H(29) 108.5(6) no
C(18) C(17) H(30) 114.1(4) no
C(18) C(17) C(16) 103.6(3) yes
H(29) C(17) H(30) 109.5(5) no
H(29) C(17) C(16) 111.1(4) no
H(30) C(17) C(16) 110.0(5) no
C(19) C(18) C(22) 99.4(4) yes
C(19) C(18) H(31) 115.7(4) no
C(19) C(18) C(17) 100.2(4) yes
C(22) C(18) H(31) 114.6(7) no
C(22) C(18) C(17) 111.8(4) yes
H(31) C(18) C(17) 113.6(6) no
C(20) C(19) H(32) 113.2(6) no
C(20) C(19) H(33) 113.5(6) no
C(20) C(19) C(18) 95.8(3) yes
H(32) C(19) H(33) 109.5(6) no
H(32) C(19) C(18) 112.6(5) no
H(33) C(19) C(18) 111.8(6) no
C(21) C(20) H(34) 116.1(6) no
C(21) C(20) C(16) 110.6(3) yes
C(21) C(20) C(19) 99.0(4) yes
H(34) C(20) C(16) 112.7(6) no
H(34) C(20) C(19) 115.1(4) no
C(16) C(20) C(19) 101.8(4) yes
C(22) C(21) C(24) 103.2(4) yes
C(22) C(21) H(35) 110.9(6) no
C(22) C(21) C(20) 103.5(4) yes
C(24) C(21) H(35) 112.3(6) no
C(24) C(21) C(20) 115.6(5) yes
H(35) C(21) C(20) 110.7(6) no
C(23) C(22) H(36) 110.6(7) no
C(23) C(22) C(18) 114.9(4) yes
C(23) C(22) C(21) 106.9(4) yes
H(36) C(22) C(18) 109.2(5) no
H(36) C(22) C(21) 111.4(5) no
C(18) C(22) C(21) 103.6(5) yes
O(7) C(23) O(8) 120.0(4) yes
O(7) C(23) C(22) 107.6(4) yes
O(8) C(23) C(22) 132.5(5) yes
O(6) C(24) O(7) 120.3(5) yes
O(6) C(24) C(21) 129.4(6) yes
O(7) C(24) C(21) 110.4(4) yes

loop_
_geom_bond_atom_site_label_1
_geom_bond_atom_site_label_2
_geom_bond_distance
_geom_bond_publ_flag
Si(1) O(1) 1.611(3) yes
Si(1) C(1) 1.859(7) yes
Si(1) C(2) 1.836(4) yes
Si(1) C(3) 1.863(4) yes
Si(2) O(5) 1.629(3) yes
Si(2) C(14) 1.863(5) yes
Si(2) C(15) 1.837(4) yes
Si(2) C(16) 1.875(5) yes
Si(3) O(1) 1.588(3) yes
Si(3) O(5) 1.582(4) yes
Si(3) C(12) 1.831(5) yes
Si(3) C(13) 1.834(7) yes
O(2) C(11) 1.192(7) yes
O(3) C(10) 1.376(7) yes
O(3) C(11) 1.391(8) yes
O(4) C(10) 1.186(8) yes
O(6) C(24) 1.195(7) yes
O(7) C(23) 1.401(6) yes
O(7) C(24) 1.389(7) yes
O(8) C(23) 1.178(6) yes
C(1) H(1) 0.950(7) no
C(1) H(2) 0.950(7) no
C(1) H(3) 0.950(6) no
C(2) H(4) 0.950(6) no
C(2) H(5) 0.950(6) no
C(2) H(6) 0.950(9) no
C(3) C(4) 1.574(7) yes
C(3) C(7) 1.558(5) yes
C(3) H(7) 0.950(4) no
C(4) C(5) 1.543(5) yes
C(4) H(8) 0.950(5) no
C(4) H(9) 0.950(5) no
C(5) C(6) 1.535(7) yes
C(5) C(9) 1.529(5) yes
C(5) H(10) 0.950(7) no
C(6) C(7) 1.537(6) yes
C(6) H(11) 0.950(6) no
C(6) H(12) 0.950(5) no
C(7) C(8) 1.521(5) yes
C(7) H(13) 0.950(7) no
C(8) C(9) 1.534(8) yes
C(8) C(11) 1.495(5) yes
C(8) H(14) 0.950(6) no
C(9) C(10) 1.500(6) yes
C(9) H(15) 0.950(6) no
C(12) H(16) 0.950(7) no
C(12) H(17) 0.950(8) no
C(12) H(18) 0.95(1) no
C(13) H(19) 0.950(7) no
C(13) H(20) 0.950(8) no
C(13) H(21) 0.950(7) no
C(14) H(22) 0.950(6) no
C(14) H(23) 0.950(9) no
C(14) H(24) 0.950(6) no
C(15) H(25) 0.950(7) no
C(15) H(26) 0.950(5) no
C(15) H(27) 0.950(5) no
C(16) C(17) 1.568(5) yes
C(16) C(20) 1.542(6) yes
C(16) H(28) 0.950(5) no
C(17) C(18) 1.530(7) yes
C(17) H(29) 0.950(5) no
C(17) H(30) 0.950(7) no
C(18) C(19) 1.522(6) yes
C(18) C(22) 1.542(8) yes
C(18) H(31) 0.950(6) no
C(19) C(20) 1.525(6) yes
C(19) H(32) 0.950(9) no
C(19) H(33) 0.950(7) no
C(20) C(21) 1.537(9) yes
C(20) H(34) 0.950(6) no
C(21) C(22) 1.539(7) yes
C(21) C(24) 1.484(7) yes
C(21) H(35) 0.950(7) no
C(22) C(23) 1.484(7) yes
C(22) H(36) 0.950(8) no

loop_
_geom_torsion_atom_site_label_1
_geom_torsion_atom_site_label_2
_geom_torsion_atom_site_label_3
_geom_torsion_atom_site_label_4
_geom_torsion
_geom_torsion_publ_flag
C(1) Si(1) O(1) Si(3) -90.8(6) yes
C(2) Si(1) O(1) Si(3) 29.3(7) yes
C(3) Si(1) O(1) Si(3) 149.3(6) yes
O(1) Si(1) C(1) H(1) 58.2(5) no
O(1) Si(1) C(1) H(2) -60.8(5) no
O(1) Si(1) C(1) H(3) 180.0(5) no
C(2) Si(1) C(1) H(1) -62.0(5) no
C(2) Si(1) C(1) H(2) 179.1(5) no
C(2) Si(1) C(1) H(3) 59.8(6) no
C(3) Si(1) C(1) H(1) 177.3(4) no
C(3) Si(1) C(1) H(2) 58.4(5) no
C(3) Si(1) C(1) H(3) -60.9(5) no
O(1) Si(1) C(2) H(4) -60.0(5) no
O(1) Si(1) C(2) H(5) -179.8(5) no
O(1) Si(1) C(2) H(6) 59.6(5) no
C(1) Si(1) C(2) H(4) 59.1(5) no
C(1) Si(1) C(2) H(5) -61.1(5) no
C(1) Si(1) C(2) H(6) 178.7(4) no
C(3) Si(1) C(2) H(4) 179.8(4) no
C(3) Si(1) C(2) H(5) 60.1(5) no
C(3) Si(1) C(2) H(6) -60.1(5) no
O(1) Si(1) C(3) C(4) -49.4(3) yes
O(1) Si(1) C(3) C(7) 69.7(3) yes
O(1) Si(1) C(3) H(7) -169.5(4) no
C(1) Si(1) C(3) C(4) -168.0(3) yes
C(1) Si(1) C(3) C(7) -49.0(3) yes
C(1) Si(1) C(3) H(7) 71.8(4) no
C(2) Si(1) C(3) C(4) 71.0(3) yes
C(2) Si(1) C(3) C(7) -170.0(3) yes
C(2) Si(1) C(3) H(7) -49.2(4) no
C(14) Si(2) O(5) Si(3) -68.6(7) yes
C(15) Si(2) O(5) Si(3) 53.4(7) yes
C(16) Si(2) O(5) Si(3) 172.4(6) yes
O(5) Si(2) C(14) H(22) -58.5(6) no
O(5) Si(2) C(14) H(23) 60.4(4) no
O(5) Si(2) C(14) H(24) -179.3(6) no
C(15) Si(2) C(14) H(22) -179.0(5) no
C(15) Si(2) C(14) H(23) -60.1(4) no
C(15) Si(2) C(14) H(24) 60.3(6) no
C(16) Si(2) C(14) H(22) 59.5(5) no
C(16) Si(2) C(14) H(23) 178.4(3) no
C(16) Si(2) C(14) H(24) -61.2(6) no
O(5) Si(2) C(15) H(25) -59.5(4) no
O(5) Si(2) C(15) H(26) 59.6(5) no
O(5) Si(2) C(15) H(27) -179.6(4) no
C(14) Si(2) C(15) H(25) 60.3(4) no
C(14) Si(2) C(15) H(26) 179.5(4) no
C(14) Si(2) C(15) H(27) -59.8(5) no
C(16) Si(2) C(15) H(25) -177.9(3) no
C(16) Si(2) C(15) H(26) -58.8(5) no
C(16) Si(2) C(15) H(27) 62.0(5) no
O(5) Si(2) C(16) C(17) -64.9(2) yes
O(5) Si(2) C(16) C(20) 54.1(3) yes
O(5) Si(2) C(16) H(28) 171.5(3) no
C(14) Si(2) C(16) C(17) 177.1(2) yes
C(14) Si(2) C(16) C(20) -63.9(3) yes
C(14) Si(2) C(16) H(28) 53.5(4) no
C(15) Si(2) C(16) C(17) 54.1(3) yes
C(15) Si(2) C(16) C(20) 173.1(2) yes
C(15) Si(2) C(16) H(28) -69.4(4) no
O(1) Si(3) O(5) Si(2) 120.8(7) yes
C(12) Si(3) O(5) Si(2) -120.8(6) yes
C(13) Si(3) O(5) Si(2) 1.6(7) yes
O(1) Si(3) C(12) H(16) 175.7(6) no
O(1) Si(3) C(12) H(17) -64.0(6) no
O(1) Si(3) C(12) H(18) 55.7(6) no
O(5) Si(3) C(12) H(16) 59.1(8) no
O(5) Si(3) C(12) H(17) 179.5(6) no
O(5) Si(3) C(12) H(18) -61.0(5) no
C(13) Si(3) C(12) H(16) -62.3(8) no
C(13) Si(3) C(12) H(17) 58.0(6) no
C(13) Si(3) C(12) H(18) 177.6(4) no
O(1) Si(3) C(13) H(19) -58.0(6) no
O(1) Si(3) C(13) H(20) 62.3(6) no
O(1) Si(3) C(13) H(21) -178.3(5) no
O(5) Si(3) C(13) H(19) 59.6(4) no
O(5) Si(3) C(13) H(20) 180.0(5) no
O(5) Si(3) C(13) H(21) -60.7(6) no
C(12) Si(3) C(13) H(19) 180.5(5) no
C(12) Si(3) C(13) H(20) -59.7(5) no
C(12) Si(3) C(13) H(21) 59.6(6) no
Si(1) O(1) Si(3) O(5) 119.4(6) yes
Si(1) O(1) Si(3) C(12) 2.1(7) yes
Si(1) O(1) Si(3) C(13) -121.1(6) yes
C(11) O(3) C(10) O(4) 178.7(5) yes
C(11) O(3) C(10) C(9) -1.0(5) yes
C(10) O(3) C(11) O(2) -178.6(4) yes
C(10) O(3) C(11) C(8) 1.8(5) yes
C(24) O(7) C(23) O(8) 179.0(6) yes
C(24) O(7) C(23) C(22) -0.5(7) yes
C(23) O(7) C(24) O(6) -179.1(7) yes
C(23) O(7) C(24) C(21) 1.0(8) yes
Si(1) C(3) C(4) C(5) 129.3(3) yes
Si(1) C(3) C(4) H(8) 9.4(5) no
Si(1) C(3) C(4) H(9) -113.1(4) no
C(7) C(3) C(4) C(5) 1.8(4) yes
C(7) C(3) C(4) H(8) -118.1(5) no
C(7) C(3) C(4) H(9) 119.4(4) no
H(7) C(3) C(4) C(5) -110.4(4) no
H(7) C(3) C(4) H(8) 129.7(5) no
H(7) C(3) C(4) H(9) 7.2(6) no
Si(1) C(3) C(7) C(6) -90.2(3) yes
Si(1) C(3) C(7) C(8) 165.0(3) yes
Si(1) C(3) C(7) H(13) 33.0(5) no
C(4) C(3) C(7) C(6) 34.1(4) yes
C(4) C(3) C(7) C(8) -70.7(4) yes
C(4) C(3) C(7) H(13) 157.3(5) no
H(7) C(3) C(7) C(6) 147.8(5) no
H(7) C(3) C(7) C(8) 43.0(6) no
H(7) C(3) C(7) H(13) -89.0(6) no
C(3) C(4) C(5) C(6) -37.1(4) yes
C(3) C(4) C(5) C(9) 67.7(4) yes
C(3) C(4) C(5) H(10) -161.1(5) no
H(8) C(4) C(5) C(6) 82.0(6) no
H(8) C(4) C(5) C(9) -173.2(5) no
H(8) C(4) C(5) H(10) -42.0(8) no
H(9) C(4) C(5) C(6) -156.5(5) no
H(9) C(4) C(5) C(9) -51.6(6) no
H(9) C(4) C(5) H(10) 79.5(7) no
C(4) C(5) C(6) C(7) 57.8(4) yes
C(4) C(5) C(6) H(11) 176.1(5) no
C(4) C(5) C(6) H(12) -59.7(5) no
C(9) C(5) C(6) C(7) -56.0(4) yes
C(9) C(5) C(6) H(11) 62.4(5) no
C(9) C(5) C(6) H(12) -173.4(5) no
H(10) C(5) C(6) C(7) -178.2(5) no
H(10) C(5) C(6) H(11) -59.8(7) no
H(10) C(5) C(6) H(12) 64.4(7) no
C(4) C(5) C(9) C(8) -71.6(4) yes
C(4) C(5) C(9) C(10) 43.6(6) yes
C(4) C(5) C(9) H(15) 170.4(5) no
C(6) C(5) C(9) C(8) 33.6(4) yes
C(6) C(5) C(9) C(10) 148.8(4) yes
C(6) C(5) C(9) H(15) -84.4(5) no
H(10) C(5) C(9) C(8) 156.6(5) no
H(10) C(5) C(9) C(10) -88.2(6) no
H(10) C(5) C(9) H(15) 38.6(7) no
C(5) C(6) C(7) C(3) -56.6(3) yes
C(5) C(6) C(7) C(8) 57.7(4) yes
C(5) C(6) C(7) H(13) -178.7(5) no
H(11) C(6) C(7) C(3) -174.2(5) no
H(11) C(6) C(7) C(8) -59.9(6) no
H(11) C(6) C(7) H(13) 63.7(7) no
H(12) C(6) C(7) C(3) 60.2(6) no
H(12) C(6) C(7) C(8) 174.5(5) no
H(12) C(6) C(7) H(13) -61.9(7) no
C(3) C(7) C(8) C(9) 68.2(4) yes
C(3) C(7) C(8) C(11) -43.6(5) yes
C(3) C(7) C(8) H(14) -171.3(5) no
C(6) C(7) C(8) C(9) -37.6(4) yes
C(6) C(7) C(8) C(11) -149.4(4) yes
C(6) C(7) C(8) H(14) 82.9(5) no
H(13) C(7) C(8) C(9) -160.9(5) no
H(13) C(7) C(8) C(11) 87.4(6) no
H(13) C(7) C(8) H(14) -40.4(7) no
C(7) C(8) C(9) C(5) 2.5(4) yes
C(7) C(8) C(9) C(10) -118.7(4) yes
C(7) C(8) C(9) H(15) 119.6(5) no
C(11) C(8) C(9) C(5) 122.4(4) yes
C(11) C(8) C(9) C(10) 1.1(5) yes
C(11) C(8) C(9) H(15) -120.6(5) no
H(14) C(8) C(9) C(5) -118.0(5) no
H(14) C(8) C(9) C(10) 120.8(5) no
H(14) C(8) C(9) H(15) -0.9(6) no
C(7) C(8) C(11) O(2) -69.3(6) yes
C(7) C(8) C(11) O(3) 110.2(4) yes
C(9) C(8) C(11) O(2) 178.7(5) yes
C(9) C(8) C(11) O(3) -1.8(5) yes
H(14) C(8) C(11) O(2) 58.7(8) no
H(14) C(8) C(11) O(3) -121.8(5) no
C(5) C(9) C(10) O(3) -114.3(4) yes
C(5) C(9) C(10) O(4) 66.0(7) yes
C(8) C(9) C(10) O(3) 0.2(4) yes
C(8) C(9) C(10) O(4) 179.8(5) yes
H(15) C(9) C(10) O(3) 120.5(5) no
H(15) C(9) C(10) O(4) -59.2(8) no
Si(2) C(16) C(17) C(18) 129.5(3) yes
Si(2) C(16) C(17) H(29) -114.2(6) no
Si(2) C(16) C(17) H(30) 7.2(5) no
C(20) C(16) C(17) C(18) 3.7(4) yes
C(20) C(16) C(17) H(29) 120.0(6) no
C(20) C(16) C(17) H(30) -118.6(5) no
H(28) C(16) C(17) C(18) -107.4(5) no
H(28) C(16) C(17) H(29) 8.9(8) no
H(28) C(16) C(17) H(30) 130.3(6) no
Si(2) C(16) C(20) C(19) -94.3(4) yes
Si(2) C(16) C(20) C(21) 161.3(3) yes
Si(2) C(16) C(20) H(34) 29.5(6) no
C(17) C(16) C(20) C(19) 31.8(5) yes
C(17) C(16) C(20) C(21) -72.7(4) yes
C(17) C(16) C(20) H(34) 155.6(5) no
H(28) C(16) C(20) C(19) 146.2(5) no
H(28) C(16) C(20) C(21) 41.8(5) no
H(28) C(16) C(20) H(34) -90.0(6) no
C(16) C(17) C(18) C(19) -37.9(4) yes
C(16) C(17) C(18) C(22) 66.6(4) yes
C(16) C(17) C(18) H(31) -161.9(5) no
H(29) C(17) C(18) C(19) -156.0(5) no
H(29) C(17) C(18) C(22) -51.6(5) no
H(29) C(17) C(18) H(31) 80.0(7) no
H(30) C(17) C(18) C(19) 81.7(5) no
H(30) C(17) C(18) C(22) -173.8(5) no
H(30) C(17) C(18) H(31) -42.3(7) no
C(17) C(18) C(19) C(20) 57.0(5) yes
C(17) C(18) C(19) H(32) -61.1(6) no
C(17) C(18) C(19) H(33) 175.2(6) no
C(22) C(18) C(19) C(20) -57.2(5) yes
C(22) C(18) C(19) H(32) -175.4(5) no
C(22) C(18) C(19) H(33) 60.9(6) no
H(31) C(18) C(19) C(20) 179.6(7) no
H(31) C(18) C(19) H(32) 61.5(9) no
H(31) C(18) C(19) H(33) -62.3(9) no
C(17) C(18) C(22) C(21) -70.6(4) yes
C(17) C(18) C(22) C(23) 45.8(6) yes
C(17) C(18) C(22) H(36) 170.6(5) no
C(19) C(18) C(22) C(21) 34.5(4) yes
C(19) C(18) C(22) C(23) 150.8(5) yes
C(19) C(18) C(22) H(36) -84.4(6) no
H(31) C(18) C(22) C(21) 158.4(4) no
H(31) C(18) C(22) C(23) -85.3(6) no
H(31) C(18) C(22) H(36) 39.6(7) no
C(18) C(19) C(20) C(16) -55.1(5) yes
C(18) C(19) C(20) C(21) 58.3(4) yes
C(18) C(19) C(20) H(34) -177.3(7) no
H(32) C(19) C(20) C(16) 62.6(5) no
H(32) C(19) C(20) C(21) 176.0(5) no
H(32) C(19) C(20) H(34) -59.6(8) no
H(33) C(19) C(20) C(16) -171.9(6) no
H(33) C(19) C(20) C(21) -58.5(6) no
H(33) C(19) C(20) H(34) 65.9(9) no
C(16) C(20) C(21) C(22) 69.4(4) yes
C(16) C(20) C(21) C(24) -42.7(5) yes
C(16) C(20) C(21) H(35) -171.8(5) no
C(19) C(20) C(21) C(22) -36.9(4) yes
C(19) C(20) C(21) C(24) -149.0(4) yes
C(19) C(20) C(21) H(35) 81.9(5) no
H(34) C(20) C(21) C(22) -160.6(4) no
H(34) C(20) C(21) C(24) 87.3(6) no
H(34) C(20) C(21) H(35) -41.8(7) no
C(20) C(21) C(22) C(18) 1.6(4) yes
C(20) C(21) C(22) C(23) -120.2(5) yes
C(20) C(21) C(22) H(36) 118.9(6) no
C(24) C(21) C(22) C(18) 122.4(5) yes
C(24) C(21) C(22) C(23) 0.6(7) yes
C(24) C(21) C(22) H(36) -120.3(7) no
H(35) C(21) C(22) C(18) -117.2(6) no
H(35) C(21) C(22) C(23) 121.1(7) no
H(35) C(21) C(22) H(36) 0.1(9) no
C(20) C(21) C(24) O(6) -68(1) yes
C(20) C(21) C(24) O(7) 111.2(6) yes
C(22) C(21) C(24) O(6) 179.1(8) yes
C(22) C(21) C(24) O(7) -0.9(8) yes
H(35) C(21) C(24) O(6) 59(1) no
H(35) C(21) C(24) O(7) -120.4(7) no
C(18) C(22) C(23) O(7) -114.5(5) yes
C(18) C(22) C(23) O(8) 66(1) yes
C(21) C(22) C(23) O(7) -0.1(7) yes
C(21) C(22) C(23) O(8) -179.5(8) yes
H(36) C(22) C(23) O(7) 121.4(6) no
H(36) C(22) C(23) O(8) -58(1) no
